data_7707499
loop_
_publ_author_name
'Dehmel, Maximilian'
'K\"ohler, Angelina'
'G\"orls, Helmar'
'Kretschmer, Robert'

_publ_section_title
;
 Synthesis, characterization, and reactivity of group 13 hydride complexes
 based on amido-amine ligands.
;
_journal_issue 24
_journal_name_full 'Dalton transactions (Cambridge, England : 2003)'
_journal_page_first 8434
_journal_page_last 8445
_journal_paper_doi 10.1039/d1dt01454d
_journal_volume 50
_journal_year 2021
_chemical_formula_moiety 'C80 H82 Al2 N4 S2, C7 H8 [+ solvent]'
_chemical_formula_sum 'C87 H90 Al2 N4 S2'
_chemical_formula_weight 1309.70
_space_group_crystal_system triclinic
_space_group_IT_number 2
_space_group_name_Hall '-P 1'
_space_group_name_H-M_alt 'P -1'
_atom_sites_solution_hydrogens geom
_audit_creation_method SHELXL-2018/3
_audit_update_record
;
2021-04-21 deposited with the CCDC.	2021-05-20 downloaded from the CCDC.
;
_cell_angle_alpha 104.701(1)
_cell_angle_beta 99.954(1)
_cell_angle_gamma 114.990(1)
_cell_formula_units_Z 2
_cell_length_a 14.5375(2)
_cell_length_b 16.7953(3)
_cell_length_c 20.1307(3)
_cell_measurement_reflns_used 57024
_cell_measurement_temperature 133(2)
_cell_measurement_theta_max 27.481
_cell_measurement_theta_min 1.437
_cell_volume 4083.37(13)
_computing_cell_refinement DENZO
_computing_data_collection COLLECT
_computing_data_reduction DENZO
_computing_molecular_graphics SHELXTL/PC
_computing_publication_material 'SHELXL-2018/3 (Sheldrick, 2018)'
_computing_structure_refinement 'SHELXL-2018/3 (Sheldrick, 2018)'
_computing_structure_solution 'SHELXS-97 (Sheldrick, 2008)'
_diffrn_ambient_temperature 133(2)
_diffrn_measured_fraction_theta_full 0.995
_diffrn_measured_fraction_theta_max 0.992
_diffrn_measurement_device_type KappaCCD
_diffrn_measurement_method 'phi + omega - scans'
_diffrn_radiation_type MoK\a
_diffrn_radiation_wavelength 0.71073
_diffrn_reflns_av_R_equivalents 0.0351
_diffrn_reflns_av_unetI/netI 0.0379
_diffrn_reflns_Laue_measured_fraction_full 0.995
_diffrn_reflns_Laue_measured_fraction_max 0.992
_diffrn_reflns_limit_h_max 18
_diffrn_reflns_limit_h_min -18
_diffrn_reflns_limit_k_max 21
_diffrn_reflns_limit_k_min -21
_diffrn_reflns_limit_l_max 26
_diffrn_reflns_limit_l_min -26
_diffrn_reflns_number 57024
_diffrn_reflns_point_group_measured_fraction_full 0.995
_diffrn_reflns_point_group_measured_fraction_max 0.992
_diffrn_reflns_theta_full 25.242
_diffrn_reflns_theta_max 27.481
_diffrn_reflns_theta_min 1.437
_exptl_absorpt_coefficient_mu 0.130
_exptl_absorpt_correction_T_max 0.7456
_exptl_absorpt_correction_T_min 0.6829
_exptl_absorpt_correction_type multi-scan
_exptl_absorpt_process_details
;
 SADABS 2016/2: Krause, L., Herbst-Irmer, R., Sheldrick G.M. & Stalke D.,
 J. Appl. Cryst. 48 (2015) 3-10
;
_exptl_crystal_colour colourless
_exptl_crystal_density_diffrn 1.065
_exptl_crystal_density_method 'not measured'
_exptl_crystal_description prism
_exptl_crystal_F_000 1396
_exptl_crystal_size_max 0.122
_exptl_crystal_size_mid 0.102
_exptl_crystal_size_min 0.096
_refine_diff_density_max 0.565
_refine_diff_density_min -0.509
_refine_diff_density_rms 0.063
_refine_ls_extinction_method none
_refine_ls_goodness_of_fit_ref 1.031
_refine_ls_hydrogen_treatment constr
_refine_ls_matrix_type full
_refine_ls_number_parameters 857
_refine_ls_number_reflns 18567
_refine_ls_number_restraints 0
_refine_ls_restrained_S_all 1.031
_refine_ls_R_factor_all 0.0640
_refine_ls_R_factor_gt 0.0517
_refine_ls_shift/su_max 0.001
_refine_ls_shift/su_mean 0.000
_refine_ls_structure_factor_coef Fsqd
_refine_ls_weighting_details 'w=1/[\s^2^(Fo^2^)+(0.0755P)^2^+3.2224P] where P=(Fo^2^+2Fc^2^)/3'
_refine_ls_weighting_scheme calc
_refine_ls_wR_factor_gt 0.1414
_refine_ls_wR_factor_ref 0.1515
_reflns_Friedel_coverage 0.000
_reflns_number_gt 15362
_reflns_number_total 18567
_reflns_threshold_expression 'I > 2\s(I)'
_cod_data_source_file d1dt01454d2.cif
_cod_data_source_block FO7220_4b
_cod_depositor_comments 'Adding full bibliography for 7707498--7707509.cif.'
_cod_original_cell_volume 4083.36(12)
_cod_database_code 7707499
_shelx_shelxl_version_number 2018/3
_shelx_space_group_comment
; 
The symmetry employed for this shelxl refinement is uniquely defined 
by the following loop, which should always be used as a source of 
symmetry information in preference to the above space-group names. 
They are only intended as comments. 
;
_shelx_estimated_absorpt_t_min 0.984
_shelx_estimated_absorpt_t_max 0.988

loop_
_space_group_symop_operation_xyz
'x, y, z'
'-x, -y, -z'

loop_
_atom_site_label
_atom_site_type_symbol
_atom_site_fract_x
_atom_site_fract_y
_atom_site_fract_z
_atom_site_U_iso_or_equiv
_atom_site_adp_type
_atom_site_occupancy
_atom_site_site_symmetry_order
_atom_site_calc_flag
_atom_site_refinement_flags_posn
_atom_site_refinement_flags_adp
_atom_site_refinement_flags_occupancy
_atom_site_disorder_assembly
_atom_site_disorder_group
Al1A Al 0.38993(4) 0.47256(4) -0.02010(3) 0.01696(11) Uani 1 1 d . . . . .
S1A S 0.52889(3) 0.60966(3) -0.00176(3) 0.02059(10) Uani 1 1 d . . . . .
N2A N 0.29037(12) 0.40719(10) -0.12194(8) 0.0197(3) Uani 1 1 d . . . . .
N1A N 0.27707(11) 0.46306(10) 0.01104(8) 0.0166(3) Uani 1 1 d . . . . .
C1A C 0.17300(14) 0.39564(12) -0.04574(9) 0.0194(3) Uani 1 1 d . . . . .
H1AA H 0.137963 0.429979 -0.061644 0.023 Uiso 1 1 calc R U . . .
H1AB H 0.125402 0.351645 -0.026521 0.023 Uiso 1 1 calc R U . . .
C2A C 0.19255(14) 0.34083(12) -0.10950(10) 0.0204(3) Uani 1 1 d . . . . .
H2AA H 0.202974 0.290179 -0.099028 0.024 Uiso 1 1 calc R U . . .
H2AB H 0.129720 0.311248 -0.153537 0.024 Uiso 1 1 calc R U . . .
C3A C 0.32400(16) 0.35419(15) -0.17542(11) 0.0298(4) Uani 1 1 d . . . . .
H3AA H 0.331098 0.305327 -0.159517 0.036 Uiso 1 1 calc R U . . .
H3AB H 0.395148 0.398429 -0.175929 0.036 Uiso 1 1 calc R U . . .
C4A C 0.24486(18) 0.30700(16) -0.25210(11) 0.0366(5) Uani 1 1 d . . . . .
H4AA H 0.272759 0.276000 -0.285397 0.044 Uiso 1 1 calc R U . . .
H4AB H 0.175765 0.257652 -0.252917 0.044 Uiso 1 1 calc R U . . .
C5A C 0.2266(2) 0.37759(18) -0.27829(12) 0.0423(6) Uani 1 1 d . . . . .
H5AA H 0.169632 0.343876 -0.325956 0.051 Uiso 1 1 calc R U . . .
H5AB H 0.293061 0.421389 -0.284570 0.051 Uiso 1 1 calc R U . . .
C6A C 0.19392(18) 0.43374(16) -0.22444(11) 0.0352(5) Uani 1 1 d . . . . .
H6AA H 0.121734 0.391534 -0.224113 0.042 Uiso 1 1 calc R U . . .
H6AB H 0.190595 0.484288 -0.239734 0.042 Uiso 1 1 calc R U . . .
C7A C 0.27385(16) 0.47756(13) -0.14816(10) 0.0254(4) Uani 1 1 d . . . . .
H7AA H 0.343572 0.525648 -0.147636 0.031 Uiso 1 1 calc R U . . .
H7AB H 0.248128 0.510144 -0.114112 0.031 Uiso 1 1 calc R U . . .
C8A C 0.26871(13) 0.49847(12) 0.08054(9) 0.0164(3) Uani 1 1 d . . . . .
C9A C 0.28226(13) 0.59018(12) 0.10837(9) 0.0177(3) Uani 1 1 d . . . . .
C10A C 0.26070(14) 0.61877(12) 0.17266(10) 0.0191(3) Uani 1 1 d . . . . .
H10A H 0.267470 0.679767 0.189949 0.023 Uiso 1 1 calc R U . . .
C11A C 0.22961(14) 0.56042(12) 0.21207(10) 0.0207(3) Uani 1 1 d . . . . .
C12A C 0.22526(14) 0.47333(12) 0.18745(10) 0.0199(3) Uani 1 1 d . . . . .
H12A H 0.208266 0.434154 0.215190 0.024 Uiso 1 1 calc R U . . .
C13A C 0.24512(13) 0.44168(11) 0.12313(9) 0.0171(3) Uani 1 1 d . . . . .
C14A C 0.32580(14) 0.65978(12) 0.07010(9) 0.0179(3) Uani 1 1 d . . . . .
H14A H 0.378630 0.646189 0.050754 0.021 Uiso 1 1 calc R U . . .
C15A C 0.38994(15) 0.76135(12) 0.12459(10) 0.0209(3) Uani 1 1 d . . . . .
C16A C 0.34480(17) 0.81956(14) 0.13880(11) 0.0281(4) Uani 1 1 d . . . . .
H16A H 0.273295 0.798106 0.111112 0.034 Uiso 1 1 calc R U . . .
C17A C 0.4031(2) 0.90886(15) 0.19309(13) 0.0388(5) Uani 1 1 d . . . . .
H17A H 0.370739 0.947360 0.202792 0.047 Uiso 1 1 calc R U . . .
C18A C 0.5081(2) 0.94190(15) 0.23306(12) 0.0406(6) Uani 1 1 d . . . . .
H18A H 0.547826 1.002887 0.270105 0.049 Uiso 1 1 calc R U . . .
C19A C 0.55458(19) 0.88554(15) 0.21865(12) 0.0367(5) Uani 1 1 d . . . . .
H19A H 0.626910 0.908187 0.245393 0.044 Uiso 1 1 calc R U . . .
C20A C 0.49564(16) 0.79528(14) 0.16485(11) 0.0282(4) Uani 1 1 d . . . . .
H20A H 0.528022 0.756707 0.155673 0.034 Uiso 1 1 calc R U . . .
C21A C 0.24272(15) 0.64660(12) 0.00466(10) 0.0204(3) Uani 1 1 d . . . . .
C22A C 0.13299(15) 0.59382(13) -0.00979(11) 0.0255(4) Uani 1 1 d . . . . .
H22A H 0.106559 0.568144 0.024198 0.031 Uiso 1 1 calc R U . . .
C23A C 0.06099(17) 0.57810(15) -0.07391(12) 0.0320(4) Uani 1 1 d . . . . .
H23A H -0.013830 0.541114 -0.083398 0.038 Uiso 1 1 calc R U . . .
C24A C 0.09774(18) 0.61584(15) -0.12339(11) 0.0319(4) Uani 1 1 d . . . . .
H24A H 0.048695 0.604006 -0.167294 0.038 Uiso 1 1 calc R U . . .
C25A C 0.20732(18) 0.67142(16) -0.10849(12) 0.0336(5) Uani 1 1 d . . . . .
H25A H 0.233182 0.698986 -0.141786 0.040 Uiso 1 1 calc R U . . .
C26A C 0.27905(17) 0.68673(14) -0.04505(11) 0.0274(4) Uani 1 1 d . . . . .
H26A H 0.353724 0.724937 -0.035288 0.033 Uiso 1 1 calc R U . . .
C27A C 0.20744(19) 0.59264(15) 0.28152(11) 0.0319(5) Uani 1 1 d . . . . .
H27A H 0.214127 0.655255 0.290195 0.048 Uiso 1 1 calc R U . . .
H27B H 0.134681 0.547798 0.277620 0.048 Uiso 1 1 calc R U . . .
H27C H 0.259085 0.595825 0.321897 0.048 Uiso 1 1 calc R U . . .
C28A C 0.24433(14) 0.34724(12) 0.10051(9) 0.0189(3) Uani 1 1 d . . . . .
H28A H 0.283625 0.348298 0.064296 0.023 Uiso 1 1 calc R U . . .
C29A C 0.30745(14) 0.33840(12) 0.16433(10) 0.0197(3) Uani 1 1 d . . . . .
C30A C 0.41739(16) 0.37386(14) 0.17879(11) 0.0267(4) Uani 1 1 d . . . . .
H30A H 0.450927 0.399357 0.146963 0.032 Uiso 1 1 calc R U . . .
C31A C 0.47898(17) 0.37240(15) 0.23957(12) 0.0339(5) Uani 1 1 d . . . . .
H31A H 0.553890 0.396918 0.248764 0.041 Uiso 1 1 calc R U . . .
C32A C 0.43127(18) 0.33535(15) 0.28645(12) 0.0335(5) Uani 1 1 d . . . . .
H32A H 0.473490 0.335904 0.328415 0.040 Uiso 1 1 calc R U . . .
C33A C 0.32143(17) 0.29744(14) 0.27173(11) 0.0286(4) Uani 1 1 d . . . . .
H33A H 0.288073 0.270555 0.303068 0.034 Uiso 1 1 calc R U . . .
C34A C 0.25996(16) 0.29869(13) 0.21114(10) 0.0240(4) Uani 1 1 d . . . . .
H34A H 0.184752 0.272252 0.201399 0.029 Uiso 1 1 calc R U . . .
C35A C 0.13264(15) 0.26207(12) 0.06265(9) 0.0195(3) Uani 1 1 d . . . . .
C36A C 0.12217(17) 0.17828(13) 0.01714(10) 0.0268(4) Uani 1 1 d . . . . .
H36A H 0.184191 0.175589 0.010798 0.032 Uiso 1 1 calc R U . . .
C37A C 0.02226(18) 0.09940(14) -0.01866(11) 0.0327(5) Uani 1 1 d . . . . .
H37A H 0.016185 0.042998 -0.049509 0.039 Uiso 1 1 calc R U . . .
C38A C -0.06928(17) 0.10192(14) -0.00991(11) 0.0316(4) Uani 1 1 d . . . . .
H38A H -0.137666 0.047369 -0.034411 0.038 Uiso 1 1 calc R U . . .
C39A C -0.06036(16) 0.18428(14) 0.03467(11) 0.0291(4) Uani 1 1 d . . . . .
H39A H -0.122719 0.186648 0.040559 0.035 Uiso 1 1 calc R U . . .
C40A C 0.04053(15) 0.26396(13) 0.07100(10) 0.0230(4) Uani 1 1 d . . . . .
H40A H 0.046302 0.320213 0.101843 0.028 Uiso 1 1 calc R U . . .
Al1B Al 0.99262(4) 0.93746(4) 0.53773(3) 0.01825(11) Uani 1 1 d . . . . .
S1B S 0.91900(4) 0.90557(3) 0.42133(2) 0.02229(10) Uani 1 1 d . . . . .
N2B N 1.08879(12) 0.87977(11) 0.55020(8) 0.0225(3) Uani 1 1 d . . . . .
N1B N 0.92071(12) 0.87511(10) 0.59001(8) 0.0174(3) Uani 1 1 d . . . . .
C1B C 0.96510(15) 0.82241(13) 0.61817(10) 0.0213(4) Uani 1 1 d . . . . .
H1BA H 0.924700 0.754857 0.586394 0.026 Uiso 1 1 calc R U . . .
H1BB H 0.960558 0.827591 0.667459 0.026 Uiso 1 1 calc R U . . .
C2B C 1.08152(15) 0.86485(14) 0.62019(10) 0.0243(4) Uani 1 1 d . . . . .
H2BA H 1.125448 0.925871 0.661471 0.029 Uiso 1 1 calc R U . . .
H2BB H 1.109329 0.821819 0.626758 0.029 Uiso 1 1 calc R U . . .
C3B C 1.20268(16) 0.94161(16) 0.55611(13) 0.0325(5) Uani 1 1 d . . . . .
H3BA H 1.234184 1.000787 0.598709 0.039 Uiso 1 1 calc R U . . .
H3BB H 1.203801 0.958408 0.512424 0.039 Uiso 1 1 calc R U . . .
C4B C 1.27124(19) 0.89412(19) 0.56369(15) 0.0443(6) Uani 1 1 d . . . . .
H4BA H 1.344614 0.936642 0.565418 0.053 Uiso 1 1 calc R U . . .
H4BB H 1.275994 0.882617 0.609707 0.053 Uiso 1 1 calc R U . . .
C5B C 1.2241(2) 0.8014(2) 0.50092(17) 0.0535(7) Uani 1 1 d . . . . .
H5BA H 1.266571 0.769583 0.509125 0.064 Uiso 1 1 calc R U . . .
H5BB H 1.227882 0.813555 0.455594 0.064 Uiso 1 1 calc R U . . .
C6B C 1.1075(2) 0.73693(18) 0.49305(15) 0.0427(6) Uani 1 1 d . . . . .
H6BA H 1.075921 0.679584 0.448868 0.051 Uiso 1 1 calc R U . . .
H6BB H 1.104720 0.717084 0.535290 0.051 Uiso 1 1 calc R U . . .
C7B C 1.04255(17) 0.78752(14) 0.48812(11) 0.0288(4) Uani 1 1 d . . . . .
H7BA H 1.037660 0.799392 0.442257 0.035 Uiso 1 1 calc R U . . .
H7BB H 0.968939 0.745640 0.486417 0.035 Uiso 1 1 calc R U . . .
C8B C 0.82195(14) 0.86233(12) 0.60112(9) 0.0171(3) Uani 1 1 d . . . . .
C9B C 0.82187(14) 0.93219(12) 0.65796(9) 0.0176(3) Uani 1 1 d . . . . .
C10B C 0.72529(14) 0.91912(12) 0.66880(10) 0.0197(3) Uani 1 1 d . . . . .
H10B H 0.725749 0.966004 0.707198 0.024 Uiso 1 1 calc R U . . .
C11B C 0.62761(14) 0.83909(13) 0.62490(10) 0.0200(3) Uani 1 1 d . . . . .
C12B C 0.62879(14) 0.77224(12) 0.56861(10) 0.0203(3) Uani 1 1 d . . . . .
H12B H 0.562937 0.718010 0.537746 0.024 Uiso 1 1 calc R U . . .
C13B C 0.72396(14) 0.78215(12) 0.55584(9) 0.0182(3) Uani 1 1 d . . . . .
C14B C 0.92808(14) 1.02003(12) 0.70536(9) 0.0186(3) Uani 1 1 d . . . . .
H14B H 0.969317 1.037881 0.671698 0.022 Uiso 1 1 calc R U . . .
C15B C 0.91691(14) 1.10531(12) 0.74202(10) 0.0198(3) Uani 1 1 d . . . . .
C16B C 0.90995(17) 1.16162(14) 0.70331(11) 0.0290(4) Uani 1 1 d . . . . .
H16B H 0.908971 1.144626 0.654338 0.035 Uiso 1 1 calc R U . . .
C17B C 0.90442(19) 1.24246(15) 0.73556(14) 0.0363(5) Uani 1 1 d . . . . .
H17B H 0.899605 1.280157 0.708475 0.044 Uiso 1 1 calc R U . . .
C18B C 0.90588(16) 1.26829(14) 0.80681(13) 0.0338(5) Uani 1 1 d . . . . .
H18B H 0.903032 1.323978 0.828913 0.041 Uiso 1 1 calc R U . . .
C19B C 0.91151(16) 1.21256(14) 0.84558(12) 0.0303(4) Uani 1 1 d . . . . .
H19B H 0.911494 1.229560 0.894327 0.036 Uiso 1 1 calc R U . . .
C20B C 0.91720(15) 1.13161(13) 0.81369(10) 0.0235(4) Uani 1 1 d . . . . .
H20B H 0.921321 1.093915 0.840949 0.028 Uiso 1 1 calc R U . . .
C21B C 0.99613(14) 1.00179(12) 0.75927(9) 0.0191(3) Uani 1 1 d . . . . .
C22B C 1.10756(15) 1.05616(14) 0.78073(11) 0.0268(4) Uani 1 1 d . . . . .
H22B H 1.139013 1.102082 0.760252 0.032 Uiso 1 1 calc R U . . .
C23B C 1.17307(17) 1.04392(16) 0.83170(12) 0.0323(4) Uani 1 1 d . . . . .
H23B H 1.248690 1.081815 0.846144 0.039 Uiso 1 1 calc R U . . .
C24B C 1.12778(17) 0.97607(15) 0.86159(11) 0.0297(4) Uani 1 1 d . . . . .
H24B H 1.172195 0.967343 0.896303 0.036 Uiso 1 1 calc R U . . .
C25B C 1.01761(16) 0.92164(14) 0.84021(10) 0.0262(4) Uani 1 1 d . . . . .
H25B H 0.986294 0.875034 0.860144 0.031 Uiso 1 1 calc R U . . .
C26B C 0.95209(15) 0.93458(13) 0.78963(10) 0.0219(4) Uani 1 1 d . . . . .
H26B H 0.876483 0.897042 0.775746 0.026 Uiso 1 1 calc R U . . .
C27B C 0.52395(15) 0.82772(14) 0.63744(11) 0.0263(4) Uani 1 1 d . . . . .
H27D H 0.539215 0.881653 0.679403 0.040 Uiso 1 1 calc R U . . .
H27E H 0.477224 0.824789 0.594429 0.040 Uiso 1 1 calc R U . . .
H27F H 0.488195 0.769333 0.646620 0.040 Uiso 1 1 calc R U . . .
C28B C 0.72094(14) 0.71081(12) 0.49005(9) 0.0200(3) Uani 1 1 d . . . . .
H28B H 0.792241 0.742674 0.483096 0.024 Uiso 1 1 calc R U . . .
C29B C 0.71115(15) 0.62053(13) 0.49962(10) 0.0242(4) Uani 1 1 d . . . . .
C30B C 0.65787(18) 0.58133(15) 0.54394(12) 0.0331(5) Uani 1 1 d . . . . .
H30B H 0.625184 0.611250 0.569722 0.040 Uiso 1 1 calc R U . . .
C31B C 0.6515(2) 0.49903(17) 0.55124(15) 0.0436(6) Uani 1 1 d . . . . .
H31B H 0.615588 0.473888 0.582280 0.052 Uiso 1 1 calc R U . . .
C32B C 0.6974(2) 0.45391(17) 0.51346(15) 0.0472(6) Uani 1 1 d . . . . .
H32B H 0.693016 0.397703 0.518275 0.057 Uiso 1 1 calc R U . . .
C33B C 0.7497(2) 0.49118(18) 0.46865(16) 0.0496(6) Uani 1 1 d . . . . .
H33B H 0.781435 0.460472 0.442576 0.060 Uiso 1 1 calc R U . . .
C34B C 0.7561(2) 0.57317(16) 0.46142(13) 0.0367(5) Uani 1 1 d . . . . .
H34B H 0.791695 0.597566 0.429957 0.044 Uiso 1 1 calc R U . . .
C35B C 0.63902(15) 0.69387(14) 0.42193(10) 0.0235(4) Uani 1 1 d . . . . .
C36B C 0.56180(17) 0.60449(16) 0.37248(11) 0.0336(5) Uani 1 1 d . . . . .
H36B H 0.556306 0.549997 0.381377 0.040 Uiso 1 1 calc R U . . .
C37B C 0.49228(19) 0.59461(19) 0.30979(13) 0.0447(6) Uani 1 1 d . . . . .
H37B H 0.439031 0.533328 0.276735 0.054 Uiso 1 1 calc R U . . .
C38B C 0.50005(19) 0.6722(2) 0.29548(13) 0.0452(6) Uani 1 1 d . . . . .
H38B H 0.453563 0.664675 0.252143 0.054 Uiso 1 1 calc R U . . .
C39B C 0.57601(18) 0.76174(19) 0.34445(12) 0.0387(5) Uani 1 1 d . . . . .
H39B H 0.581105 0.815852 0.335049 0.046 Uiso 1 1 calc R U . . .
C40B C 0.64467(16) 0.77219(15) 0.40729(11) 0.0289(4) Uani 1 1 d . . . . .
H40B H 0.696279 0.833752 0.440794 0.035 Uiso 1 1 calc R U . . .
C1TA C -0.35229(18) 0.00407(15) -0.03804(12) 0.0334(5) Uani 1 1 d . . . . .
H1TA H -0.329942 0.053351 -0.056620 0.040 Uiso 1 1 calc R U . . .
C2TA C -0.37736(18) 0.01810(17) 0.02562(13) 0.0359(5) Uani 1 1 d . . . . .
H2TA H -0.371276 0.077170 0.050630 0.043 Uiso 1 1 calc R U . . .
C3TA C -0.41114(18) -0.05286(18) 0.05322(13) 0.0381(5) Uani 1 1 d . . . . .
H3TA H -0.429294 -0.043220 0.096597 0.046 Uiso 1 1 calc R U . . .
C4TA C -0.41818(17) -0.13730(17) 0.01736(13) 0.0371(5) Uani 1 1 d . . . . .
H4TA H -0.440595 -0.185924 0.036598 0.044 Uiso 1 1 calc R U . . .
C5TA C -0.39340(18) -0.15314(15) -0.04607(13) 0.0355(5) Uani 1 1 d . . . . .
H5TA H -0.399222 -0.212392 -0.070154 0.043 Uiso 1 1 calc R U . . .
C6TA C -0.35950(18) -0.08189(16) -0.07533(12) 0.0362(5) Uani 1 1 d . . . . .
C7TA C -0.3324(3) -0.0993(2) -0.14434(14) 0.0533(7) Uani 1 1 d . . . . .
H7TA H -0.295846 -0.039332 -0.151312 0.080 Uiso 1 1 calc R U . . .
H7TB H -0.398285 -0.142725 -0.185246 0.080 Uiso 1 1 calc R U . . .
H7TC H -0.285243 -0.127038 -0.141525 0.080 Uiso 1 1 calc R U . . .

loop_
_atom_site_aniso_label
_atom_site_aniso_U_11
_atom_site_aniso_U_22
_atom_site_aniso_U_33
_atom_site_aniso_U_23
_atom_site_aniso_U_13
_atom_site_aniso_U_12
Al1A 0.0145(2) 0.0173(2) 0.0182(3) 0.0065(2) 0.0065(2) 0.0065(2)
S1A 0.0167(2) 0.01773(19) 0.0277(2) 0.00974(17) 0.00860(17) 0.00734(16)
N2A 0.0181(7) 0.0206(7) 0.0176(7) 0.0059(6) 0.0077(6) 0.0068(6)
N1A 0.0136(7) 0.0190(7) 0.0156(7) 0.0066(6) 0.0046(5) 0.0065(6)
C1A 0.0156(8) 0.0211(8) 0.0177(8) 0.0067(7) 0.0048(7) 0.0063(7)
C2A 0.0173(8) 0.0182(8) 0.0201(9) 0.0059(7) 0.0053(7) 0.0049(7)
C3A 0.0234(10) 0.0346(10) 0.0229(10) 0.0007(8) 0.0088(8) 0.0117(8)
C4A 0.0295(11) 0.0413(12) 0.0221(10) -0.0019(9) 0.0086(8) 0.0102(9)
C5A 0.0351(12) 0.0529(14) 0.0195(10) 0.0121(10) 0.0065(9) 0.0063(11)
C6A 0.0323(11) 0.0405(12) 0.0262(10) 0.0192(9) 0.0040(9) 0.0101(9)
C7A 0.0240(9) 0.0256(9) 0.0225(9) 0.0127(8) 0.0058(7) 0.0069(8)
C8A 0.0109(7) 0.0178(8) 0.0187(8) 0.0075(6) 0.0041(6) 0.0052(6)
C9A 0.0150(8) 0.0184(8) 0.0210(8) 0.0093(7) 0.0066(6) 0.0079(6)
C10A 0.0187(8) 0.0189(8) 0.0214(9) 0.0075(7) 0.0071(7) 0.0104(7)
C11A 0.0209(9) 0.0218(8) 0.0211(9) 0.0081(7) 0.0088(7) 0.0110(7)
C12A 0.0213(9) 0.0198(8) 0.0210(9) 0.0105(7) 0.0091(7) 0.0095(7)
C13A 0.0163(8) 0.0163(7) 0.0193(8) 0.0079(6) 0.0057(6) 0.0077(6)
C14A 0.0172(8) 0.0172(8) 0.0213(8) 0.0099(7) 0.0083(7) 0.0078(7)
C15A 0.0220(9) 0.0184(8) 0.0227(9) 0.0110(7) 0.0097(7) 0.0074(7)
C16A 0.0321(11) 0.0244(9) 0.0305(10) 0.0118(8) 0.0106(8) 0.0148(8)
C17A 0.0581(15) 0.0250(10) 0.0370(12) 0.0105(9) 0.0169(11) 0.0232(10)
C18A 0.0564(15) 0.0210(10) 0.0276(11) 0.0062(8) 0.0082(10) 0.0081(10)
C19A 0.0320(11) 0.0324(11) 0.0269(11) 0.0119(9) 0.0020(9) 0.0020(9)
C20A 0.0244(10) 0.0282(10) 0.0298(10) 0.0137(8) 0.0088(8) 0.0091(8)
C21A 0.0220(9) 0.0198(8) 0.0227(9) 0.0101(7) 0.0082(7) 0.0115(7)
C22A 0.0218(9) 0.0272(9) 0.0314(10) 0.0175(8) 0.0082(8) 0.0115(8)
C23A 0.0241(10) 0.0317(10) 0.0402(12) 0.0186(9) 0.0038(9) 0.0131(8)
C24A 0.0376(12) 0.0374(11) 0.0261(10) 0.0145(9) 0.0060(9) 0.0228(10)
C25A 0.0389(12) 0.0430(12) 0.0316(11) 0.0233(10) 0.0165(9) 0.0233(10)
C26A 0.0269(10) 0.0321(10) 0.0293(10) 0.0178(8) 0.0121(8) 0.0147(8)
C27A 0.0487(13) 0.0313(10) 0.0289(10) 0.0150(8) 0.0236(10) 0.0245(10)
C28A 0.0223(9) 0.0173(8) 0.0185(8) 0.0081(6) 0.0082(7) 0.0096(7)
C29A 0.0226(9) 0.0155(8) 0.0201(8) 0.0064(7) 0.0050(7) 0.0092(7)
C30A 0.0230(9) 0.0252(9) 0.0328(10) 0.0148(8) 0.0093(8) 0.0099(8)
C31A 0.0246(10) 0.0331(11) 0.0391(12) 0.0146(9) 0.0029(9) 0.0119(9)
C32A 0.0349(11) 0.0279(10) 0.0306(11) 0.0126(8) -0.0016(9) 0.0129(9)
C33A 0.0334(11) 0.0229(9) 0.0247(10) 0.0124(8) 0.0049(8) 0.0091(8)
C34A 0.0249(9) 0.0205(8) 0.0237(9) 0.0100(7) 0.0061(7) 0.0083(7)
C35A 0.0244(9) 0.0185(8) 0.0161(8) 0.0093(7) 0.0056(7) 0.0096(7)
C36A 0.0334(11) 0.0241(9) 0.0220(9) 0.0067(7) 0.0083(8) 0.0143(8)
C37A 0.0413(12) 0.0216(9) 0.0246(10) 0.0017(8) 0.0067(9) 0.0115(9)
C38A 0.0306(11) 0.0237(9) 0.0236(10) 0.0061(8) 0.0014(8) 0.0030(8)
C39A 0.0227(10) 0.0300(10) 0.0301(10) 0.0141(8) 0.0060(8) 0.0082(8)
C40A 0.0245(9) 0.0205(8) 0.0224(9) 0.0084(7) 0.0066(7) 0.0096(7)
Al1B 0.0177(3) 0.0198(2) 0.0171(3) 0.0086(2) 0.0074(2) 0.0073(2)
S1B 0.0234(2) 0.0207(2) 0.0181(2) 0.00818(17) 0.00582(17) 0.00646(18)
N2B 0.0198(8) 0.0283(8) 0.0230(8) 0.0123(6) 0.0104(6) 0.0120(6)
N1B 0.0177(7) 0.0192(7) 0.0171(7) 0.0087(6) 0.0071(6) 0.0088(6)
C1B 0.0230(9) 0.0261(9) 0.0217(9) 0.0129(7) 0.0105(7) 0.0142(7)
C2B 0.0236(9) 0.0328(10) 0.0242(9) 0.0147(8) 0.0100(7) 0.0171(8)
C3B 0.0203(10) 0.0395(11) 0.0421(12) 0.0223(10) 0.0147(9) 0.0125(9)
C4B 0.0290(12) 0.0632(16) 0.0627(16) 0.0373(14) 0.0257(11) 0.0293(12)
C5B 0.0550(17) 0.0724(18) 0.0738(19) 0.0393(16) 0.0415(15) 0.0510(16)
C6B 0.0541(15) 0.0462(13) 0.0494(14) 0.0214(11) 0.0296(12) 0.0359(12)
C7B 0.0341(11) 0.0302(10) 0.0282(10) 0.0117(8) 0.0158(9) 0.0181(9)
C8B 0.0182(8) 0.0198(8) 0.0155(8) 0.0108(6) 0.0065(6) 0.0083(7)
C9B 0.0171(8) 0.0192(8) 0.0163(8) 0.0093(6) 0.0049(6) 0.0072(7)
C10B 0.0215(9) 0.0211(8) 0.0187(8) 0.0083(7) 0.0074(7) 0.0113(7)
C11B 0.0183(8) 0.0237(8) 0.0214(9) 0.0124(7) 0.0083(7) 0.0102(7)
C12B 0.0168(8) 0.0218(8) 0.0191(8) 0.0087(7) 0.0047(7) 0.0065(7)
C13B 0.0201(8) 0.0196(8) 0.0156(8) 0.0078(6) 0.0065(7) 0.0091(7)
C14B 0.0188(8) 0.0183(8) 0.0179(8) 0.0071(6) 0.0066(7) 0.0078(7)
C15B 0.0148(8) 0.0173(8) 0.0229(9) 0.0058(7) 0.0049(7) 0.0052(6)
C16B 0.0339(11) 0.0294(10) 0.0295(10) 0.0140(8) 0.0121(9) 0.0178(9)
C17B 0.0378(12) 0.0316(11) 0.0512(14) 0.0213(10) 0.0157(10) 0.0230(10)
C18B 0.0220(10) 0.0241(9) 0.0488(13) 0.0028(9) 0.0074(9) 0.0132(8)
C19B 0.0218(10) 0.0304(10) 0.0298(10) -0.0007(8) 0.0065(8) 0.0123(8)
C20B 0.0199(9) 0.0232(9) 0.0226(9) 0.0051(7) 0.0057(7) 0.0087(7)
C21B 0.0202(9) 0.0182(8) 0.0173(8) 0.0043(6) 0.0055(7) 0.0095(7)
C22B 0.0214(9) 0.0283(9) 0.0302(10) 0.0129(8) 0.0096(8) 0.0099(8)
C23B 0.0197(10) 0.0408(11) 0.0329(11) 0.0140(9) 0.0059(8) 0.0126(9)
C24B 0.0279(10) 0.0398(11) 0.0261(10) 0.0132(9) 0.0060(8) 0.0210(9)
C25B 0.0310(10) 0.0263(9) 0.0241(9) 0.0111(8) 0.0085(8) 0.0155(8)
C26B 0.0208(9) 0.0204(8) 0.0205(9) 0.0064(7) 0.0049(7) 0.0080(7)
C27B 0.0216(9) 0.0307(10) 0.0304(10) 0.0124(8) 0.0126(8) 0.0137(8)
C28B 0.0181(8) 0.0210(8) 0.0163(8) 0.0051(7) 0.0059(7) 0.0064(7)
C29B 0.0235(9) 0.0217(9) 0.0196(9) 0.0028(7) 0.0045(7) 0.0078(7)
C30B 0.0381(12) 0.0284(10) 0.0368(12) 0.0141(9) 0.0195(10) 0.0157(9)
C31B 0.0520(15) 0.0321(11) 0.0528(15) 0.0235(11) 0.0254(12) 0.0181(11)
C32B 0.0590(16) 0.0276(11) 0.0597(16) 0.0181(11) 0.0206(13) 0.0235(11)
C33B 0.0654(18) 0.0374(13) 0.0571(16) 0.0131(12) 0.0281(14) 0.0338(13)
C34B 0.0452(13) 0.0328(11) 0.0368(12) 0.0112(9) 0.0217(10) 0.0209(10)
C35B 0.0193(9) 0.0306(9) 0.0158(8) 0.0058(7) 0.0069(7) 0.0093(8)
C36B 0.0266(10) 0.0345(11) 0.0256(10) -0.0004(8) 0.0024(8) 0.0114(9)
C37B 0.0294(12) 0.0531(15) 0.0267(11) -0.0042(10) -0.0044(9) 0.0144(11)
C38B 0.0289(12) 0.0764(18) 0.0252(11) 0.0165(12) 0.0032(9) 0.0245(12)
C39B 0.0284(11) 0.0585(15) 0.0333(12) 0.0281(11) 0.0099(9) 0.0182(11)
C40B 0.0224(10) 0.0369(11) 0.0239(10) 0.0146(8) 0.0062(8) 0.0099(8)
C1TA 0.0311(11) 0.0337(11) 0.0332(11) 0.0164(9) 0.0060(9) 0.0134(9)
C2TA 0.0314(11) 0.0417(12) 0.0369(12) 0.0146(10) 0.0073(9) 0.0211(10)
C3TA 0.0299(11) 0.0511(14) 0.0384(12) 0.0213(11) 0.0112(9) 0.0213(10)
C4TA 0.0243(10) 0.0400(12) 0.0442(13) 0.0204(10) 0.0080(9) 0.0117(9)
C5TA 0.0283(11) 0.0287(10) 0.0413(12) 0.0093(9) 0.0042(9) 0.0115(9)
C6TA 0.0279(11) 0.0387(12) 0.0339(12) 0.0103(9) 0.0061(9) 0.0124(9)
C7TA 0.0613(18) 0.0498(15) 0.0374(14) 0.0112(12) 0.0166(13) 0.0199(14)

loop_
_atom_type_symbol
_atom_type_description
_atom_type_scat_dispersion_real
_atom_type_scat_dispersion_imag
_atom_type_scat_source
C C 0.0033 0.0016 'International Tables Vol C Tables 4.2.6.8 and 6.1.1.4'
H H 0.0000 0.0000 'International Tables Vol C Tables 4.2.6.8 and 6.1.1.4'
N N 0.0061 0.0033 'International Tables Vol C Tables 4.2.6.8 and 6.1.1.4'
Al Al 0.0645 0.0514 'International Tables Vol C Tables 4.2.6.8 and 6.1.1.4'
S S 0.1246 0.1234 'International Tables Vol C Tables 4.2.6.8 and 6.1.1.4'

loop_
_geom_angle_atom_site_label_1
_geom_angle_atom_site_label_2
_geom_angle_atom_site_label_3
_geom_angle
_geom_angle_site_symmetry_1
_geom_angle_site_symmetry_3
_geom_angle_publ_flag
N1A Al1A N2A 88.85(6) . . ?
N1A Al1A S1A 122.92(5) . . ?
N2A Al1A S1A 113.37(5) . . ?
N1A Al1A S1A 120.89(5) . 2_665 ?
N2A Al1A S1A 109.05(5) . 2_665 ?
S1A Al1A S1A 101.18(2) . 2_665 ?
N1A Al1A Al1A 146.31(6) . 2_665 ?
N2A Al1A Al1A 124.70(5) . 2_665 ?
S1A Al1A Al1A 50.938(19) . 2_665 ?
S1A Al1A Al1A 50.238(19) 2_665 2_665 ?
Al1A S1A Al1A 78.82(2) . 2_665 ?
C7A N2A C2A 112.32(14) . . ?
C7A N2A C3A 109.00(15) . . ?
C2A N2A C3A 111.10(14) . . ?
C7A N2A Al1A 109.39(11) . . ?
C2A N2A Al1A 99.13(10) . . ?
C3A N2A Al1A 115.69(12) . . ?
C8A N1A C1A 113.90(13) . . ?
C8A N1A Al1A 132.89(11) . . ?
C1A N1A Al1A 112.70(11) . . ?
N1A C1A C2A 108.45(14) . . ?
N1A C1A H1AA 110.0 . . ?
C2A C1A H1AA 110.0 . . ?
N1A C1A H1AB 110.0 . . ?
C2A C1A H1AB 110.0 . . ?
H1AA C1A H1AB 108.4 . . ?
N2A C2A C1A 109.18(14) . . ?
N2A C2A H2AA 109.8 . . ?
C1A C2A H2AA 109.8 . . ?
N2A C2A H2AB 109.8 . . ?
C1A C2A H2AB 109.8 . . ?
H2AA C2A H2AB 108.3 . . ?
N2A C3A C4A 112.78(17) . . ?
N2A C3A H3AA 109.0 . . ?
C4A C3A H3AA 109.0 . . ?
N2A C3A H3AB 109.0 . . ?
C4A C3A H3AB 109.0 . . ?
H3AA C3A H3AB 107.8 . . ?
C5A C4A C3A 111.60(19) . . ?
C5A C4A H4AA 109.3 . . ?
C3A C4A H4AA 109.3 . . ?
C5A C4A H4AB 109.3 . . ?
C3A C4A H4AB 109.3 . . ?
H4AA C4A H4AB 108.0 . . ?
C4A C5A C6A 110.89(17) . . ?
C4A C5A H5AA 109.5 . . ?
C6A C5A H5AA 109.5 . . ?
C4A C5A H5AB 109.5 . . ?
C6A C5A H5AB 109.5 . . ?
H5AA C5A H5AB 108.0 . . ?
C5A C6A C7A 110.86(19) . . ?
C5A C6A H6AA 109.5 . . ?
C7A C6A H6AA 109.5 . . ?
C5A C6A H6AB 109.5 . . ?
C7A C6A H6AB 109.5 . . ?
H6AA C6A H6AB 108.1 . . ?
N2A C7A C6A 113.60(16) . . ?
N2A C7A H7AA 108.8 . . ?
C6A C7A H7AA 108.8 . . ?
N2A C7A H7AB 108.8 . . ?
C6A C7A H7AB 108.8 . . ?
H7AA C7A H7AB 107.7 . . ?
C9A C8A C13A 118.37(15) . . ?
C9A C8A N1A 121.13(15) . . ?
C13A C8A N1A 120.49(15) . . ?
C10A C9A C8A 119.72(15) . . ?
C10A C9A C14A 120.21(15) . . ?
C8A C9A C14A 119.99(15) . . ?
C11A C10A C9A 121.91(16) . . ?
C11A C10A H10A 119.0 . . ?
C9A C10A H10A 119.0 . . ?
C12A C11A C10A 117.86(16) . . ?
C12A C11A C27A 120.85(16) . . ?
C10A C11A C27A 121.19(16) . . ?
C11A C12A C13A 121.97(16) . . ?
C11A C12A H12A 119.0 . . ?
C13A C12A H12A 119.0 . . ?
C12A C13A C8A 119.72(15) . . ?
C12A C13A C28A 119.68(15) . . ?
C8A C13A C28A 120.58(15) . . ?
C21A C14A C15A 113.23(14) . . ?
C21A C14A C9A 114.71(14) . . ?
C15A C14A C9A 110.83(14) . . ?
C21A C14A H14A 105.7 . . ?
C15A C14A H14A 105.7 . . ?
C9A C14A H14A 105.7 . . ?
C16A C15A C20A 118.46(18) . . ?
C16A C15A C14A 122.44(17) . . ?
C20A C15A C14A 118.98(16) . . ?
C15A C16A C17A 120.8(2) . . ?
C15A C16A H16A 119.6 . . ?
C17A C16A H16A 119.6 . . ?
C18A C17A C16A 120.3(2) . . ?
C18A C17A H17A 119.8 . . ?
C16A C17A H17A 119.8 . . ?
C19A C18A C17A 119.5(2) . . ?
C19A C18A H18A 120.3 . . ?
C17A C18A H18A 120.3 . . ?
C18A C19A C20A 120.2(2) . . ?
C18A C19A H19A 119.9 . . ?
C20A C19A H19A 119.9 . . ?
C15A C20A C19A 120.7(2) . . ?
C15A C20A H20A 119.7 . . ?
C19A C20A H20A 119.7 . . ?
C22A C21A C26A 118.30(17) . . ?
C22A C21A C14A 123.52(16) . . ?
C26A C21A C14A 118.13(16) . . ?
C21A C22A C23A 120.66(18) . . ?
C21A C22A H22A 119.7 . . ?
C23A C22A H22A 119.7 . . ?
C24A C23A C22A 120.51(19) . . ?
C24A C23A H23A 119.7 . . ?
C22A C23A H23A 119.7 . . ?
C23A C24A C25A 119.42(19) . . ?
C23A C24A H24A 120.3 . . ?
C25A C24A H24A 120.3 . . ?
C26A C25A C24A 120.19(19) . . ?
C26A C25A H25A 119.9 . . ?
C24A C25A H25A 119.9 . . ?
C25A C26A C21A 120.86(19) . . ?
C25A C26A H26A 119.6 . . ?
C21A C26A H26A 119.6 . . ?
C11A C27A H27A 109.5 . . ?
C11A C27A H27B 109.5 . . ?
H27A C27A H27B 109.5 . . ?
C11A C27A H27C 109.5 . . ?
H27A C27A H27C 109.5 . . ?
H27B C27A H27C 109.5 . . ?
C29A C28A C35A 112.42(14) . . ?
C29A C28A C13A 110.84(14) . . ?
C35A C28A C13A 113.76(14) . . ?
C29A C28A H28A 106.4 . . ?
C35A C28A H28A 106.4 . . ?
C13A C28A H28A 106.4 . . ?
C30A C29A C34A 118.14(17) . . ?
C30A C29A C28A 119.27(16) . . ?
C34A C29A C28A 122.55(16) . . ?
C29A C30A C31A 120.82(18) . . ?
C29A C30A H30A 119.6 . . ?
C31A C30A H30A 119.6 . . ?
C32A C31A C30A 120.3(2) . . ?
C32A C31A H31A 119.9 . . ?
C30A C31A H31A 119.9 . . ?
C31A C32A C33A 119.58(19) . . ?
C31A C32A H32A 120.2 . . ?
C33A C32A H32A 120.2 . . ?
C32A C33A C34A 120.18(19) . . ?
C32A C33A H33A 119.9 . . ?
C34A C33A H33A 119.9 . . ?
C33A C34A C29A 120.95(18) . . ?
C33A C34A H34A 119.5 . . ?
C29A C34A H34A 119.5 . . ?
C40A C35A C36A 118.52(17) . . ?
C40A C35A C28A 122.92(16) . . ?
C36A C35A C28A 118.56(16) . . ?
C37A C36A C35A 120.51(19) . . ?
C37A C36A H36A 119.7 . . ?
C35A C36A H36A 119.7 . . ?
C36A C37A C38A 120.57(19) . . ?
C36A C37A H37A 119.7 . . ?
C38A C37A H37A 119.7 . . ?
C39A C38A C37A 119.65(19) . . ?
C39A C38A H38A 120.2 . . ?
C37A C38A H38A 120.2 . . ?
C38A C39A C40A 119.85(19) . . ?
C38A C39A H39A 120.1 . . ?
C40A C39A H39A 120.1 . . ?
C35A C40A C39A 120.91(18) . . ?
C35A C40A H40A 119.5 . . ?
C39A C40A H40A 119.5 . . ?
N1B Al1B N2B 88.07(7) . . ?
N1B Al1B S1B 123.05(6) . . ?
N2B Al1B S1B 111.05(5) . . ?
N1B Al1B S1B 120.81(5) . 2_776 ?
N2B Al1B S1B 113.58(5) . 2_776 ?
S1B Al1B S1B 100.29(3) . 2_776 ?
N1B Al1B Al1B 145.60(6) . 2_776 ?
N2B Al1B Al1B 126.33(5) . 2_776 ?
S1B Al1B Al1B 50.19(2) . 2_776 ?
S1B Al1B Al1B 50.10(2) 2_776 2_776 ?
Al1B S1B Al1B 79.71(3) . 2_776 ?
C3B N2B C7B 109.28(15) . . ?
C3B N2B C2B 111.04(15) . . ?
C7B N2B C2B 111.40(15) . . ?
C3B N2B Al1B 114.61(12) . . ?
C7B N2B Al1B 109.37(12) . . ?
C2B N2B Al1B 100.96(11) . . ?
C8B N1B C1B 115.35(13) . . ?
C8B N1B Al1B 129.48(11) . . ?
C1B N1B Al1B 114.82(11) . . ?
N1B C1B C2B 107.25(14) . . ?
N1B C1B H1BA 110.3 . . ?
C2B C1B H1BA 110.3 . . ?
N1B C1B H1BB 110.3 . . ?
C2B C1B H1BB 110.3 . . ?
H1BA C1B H1BB 108.5 . . ?
N2B C2B C1B 109.18(15) . . ?
N2B C2B H2BA 109.8 . . ?
C1B C2B H2BA 109.8 . . ?
N2B C2B H2BB 109.8 . . ?
C1B C2B H2BB 109.8 . . ?
H2BA C2B H2BB 108.3 . . ?
N2B C3B C4B 112.58(18) . . ?
N2B C3B H3BA 109.1 . . ?
C4B C3B H3BA 109.1 . . ?
N2B C3B H3BB 109.1 . . ?
C4B C3B H3BB 109.1 . . ?
H3BA C3B H3BB 107.8 . . ?
C5B C4B C3B 111.1(2) . . ?
C5B C4B H4BA 109.4 . . ?
C3B C4B H4BA 109.4 . . ?
C5B C4B H4BB 109.4 . . ?
C3B C4B H4BB 109.4 . . ?
H4BA C4B H4BB 108.0 . . ?
C4B C5B C6B 110.7(2) . . ?
C4B C5B H5BA 109.5 . . ?
C6B C5B H5BA 109.5 . . ?
C4B C5B H5BB 109.5 . . ?
C6B C5B H5BB 109.5 . . ?
H5BA C5B H5BB 108.1 . . ?
C7B C6B C5B 110.8(2) . . ?
C7B C6B H6BA 109.5 . . ?
C5B C6B H6BA 109.5 . . ?
C7B C6B H6BB 109.5 . . ?
C5B C6B H6BB 109.5 . . ?
H6BA C6B H6BB 108.1 . . ?
N2B C7B C6B 113.72(19) . . ?
N2B C7B H7BA 108.8 . . ?
C6B C7B H7BA 108.8 . . ?
N2B C7B H7BB 108.8 . . ?
C6B C7B H7BB 108.8 . . ?
H7BA C7B H7BB 107.7 . . ?
C13B C8B C9B 119.18(15) . . ?
C13B C8B N1B 121.22(15) . . ?
C9B C8B N1B 119.59(15) . . ?
C10B C9B C8B 119.35(16) . . ?
C10B C9B C14B 121.89(16) . . ?
C8B C9B C14B 118.76(15) . . ?
C9B C10B C11B 122.01(16) . . ?
C9B C10B H10B 119.0 . . ?
C11B C10B H10B 119.0 . . ?
C12B C11B C10B 117.95(16) . . ?
C12B C11B C27B 121.34(17) . . ?
C10B C11B C27B 120.69(16) . . ?
C11B C12B C13B 122.05(16) . . ?
C11B C12B H12B 119.0 . . ?
C13B C12B H12B 119.0 . . ?
C12B C13B C8B 119.45(16) . . ?
C12B C13B C28B 120.31(16) . . ?
C8B C13B C28B 120.07(15) . . ?
C21B C14B C9B 113.15(14) . . ?
C21B C14B C15B 111.58(14) . . ?
C9B C14B C15B 113.87(14) . . ?
C21B C14B H14B 105.8 . . ?
C9B C14B H14B 105.8 . . ?
C15B C14B H14B 105.8 . . ?
C16B C15B C20B 118.33(17) . . ?
C16B C15B C14B 118.69(16) . . ?
C20B C15B C14B 122.94(16) . . ?
C17B C16B C15B 120.73(19) . . ?
C17B C16B H16B 119.6 . . ?
C15B C16B H16B 119.6 . . ?
C18B C17B C16B 120.4(2) . . ?
C18B C17B H17B 119.8 . . ?
C16B C17B H17B 119.8 . . ?
C19B C18B C17B 119.52(19) . . ?
C19B C18B H18B 120.2 . . ?
C17B C18B H18B 120.2 . . ?
C18B C19B C20B 120.41(19) . . ?
C18B C19B H19B 119.8 . . ?
C20B C19B H19B 119.8 . . ?
C19B C20B C15B 120.61(18) . . ?
C19B C20B H20B 119.7 . . ?
C15B C20B H20B 119.7 . . ?
C26B C21B C22B 118.46(17) . . ?
C26B C21B C14B 122.65(16) . . ?
C22B C21B C14B 118.87(16) . . ?
C23B C22B C21B 120.88(18) . . ?
C23B C22B H22B 119.6 . . ?
C21B C22B H22B 119.6 . . ?
C22B C23B C24B 120.04(19) . . ?
C22B C23B H23B 120.0 . . ?
C24B C23B H23B 120.0 . . ?
C25B C24B C23B 119.33(18) . . ?
C25B C24B H24B 120.3 . . ?
C23B C24B H24B 120.3 . . ?
C24B C25B C26B 120.54(18) . . ?
C24B C25B H25B 119.7 . . ?
C26B C25B H25B 119.7 . . ?
C21B C26B C25B 120.74(18) . . ?
C21B C26B H26B 119.6 . . ?
C25B C26B H26B 119.6 . . ?
C11B C27B H27D 109.5 . . ?
C11B C27B H27E 109.5 . . ?
H27D C27B H27E 109.5 . . ?
C11B C27B H27F 109.5 . . ?
H27D C27B H27F 109.5 . . ?
H27E C27B H27F 109.5 . . ?
C13B C28B C35B 110.27(15) . . ?
C13B C28B C29B 115.06(14) . . ?
C35B C28B C29B 114.07(15) . . ?
C13B C28B H28B 105.5 . . ?
C35B C28B H28B 105.5 . . ?
C29B C28B H28B 105.5 . . ?
C30B C29B C34B 117.54(19) . . ?
C30B C29B C28B 123.35(17) . . ?
C34B C29B C28B 119.10(17) . . ?
C29B C30B C31B 121.3(2) . . ?
C29B C30B H30B 119.4 . . ?
C31B C30B H30B 119.4 . . ?
C32B C31B C30B 120.2(2) . . ?
C32B C31B H31B 119.9 . . ?
C30B C31B H31B 119.9 . . ?
C33B C32B C31B 119.4(2) . . ?
C33B C32B H32B 120.3 . . ?
C31B C32B H32B 120.3 . . ?
C32B C33B C34B 120.4(2) . . ?
C32B C33B H33B 119.8 . . ?
C34B C33B H33B 119.8 . . ?
C33B C34B C29B 121.1(2) . . ?
C33B C34B H34B 119.4 . . ?
C29B C34B H34B 119.4 . . ?
C36B C35B C40B 118.38(19) . . ?
C36B C35B C28B 123.53(18) . . ?
C40B C35B C28B 118.04(17) . . ?
C35B C36B C37B 120.2(2) . . ?
C35B C36B H36B 119.9 . . ?
C37B C36B H36B 119.9 . . ?
C38B C37B C36B 120.7(2) . . ?
C38B C37B H37B 119.6 . . ?
C36B C37B H37B 119.6 . . ?
C37B C38B C39B 119.8(2) . . ?
C37B C38B H38B 120.1 . . ?
C39B C38B H38B 120.1 . . ?
C38B C39B C40B 119.8(2) . . ?
C38B C39B H39B 120.1 . . ?
C40B C39B H39B 120.1 . . ?
C39B C40B C35B 121.0(2) . . ?
C39B C40B H40B 119.5 . . ?
C35B C40B H40B 119.5 . . ?
C2TA C1TA C6TA 120.7(2) . . ?
C2TA C1TA H1TA 119.7 . . ?
C6TA C1TA H1TA 119.7 . . ?
C3TA C2TA C1TA 120.7(2) . . ?
C3TA C2TA H2TA 119.7 . . ?
C1TA C2TA H2TA 119.7 . . ?
C4TA C3TA C2TA 119.3(2) . . ?
C4TA C3TA H3TA 120.4 . . ?
C2TA C3TA H3TA 120.4 . . ?
C3TA C4TA C5TA 121.3(2) . . ?
C3TA C4TA H4TA 119.3 . . ?
C5TA C4TA H4TA 119.3 . . ?
C4TA C5TA C6TA 120.3(2) . . ?
C4TA C5TA H5TA 119.9 . . ?
C6TA C5TA H5TA 119.9 . . ?
C1TA C6TA C5TA 117.8(2) . . ?
C1TA C6TA C7TA 122.0(2) . . ?
C5TA C6TA C7TA 120.2(2) . . ?
C6TA C7TA H7TA 109.5 . . ?
C6TA C7TA H7TB 109.5 . . ?
H7TA C7TA H7TB 109.5 . . ?
C6TA C7TA H7TC 109.5 . . ?
H7TA C7TA H7TC 109.5 . . ?
H7TB C7TA H7TC 109.5 . . ?

loop_
_geom_bond_atom_site_label_1
_geom_bond_atom_site_label_2
_geom_bond_distance
_geom_bond_site_symmetry_2
_geom_bond_publ_flag
Al1A N1A 1.8152(15) . ?
Al1A N2A 1.9981(16) . ?
Al1A S1A 2.2136(6) . ?
Al1A S1A 2.2358(7) 2_665 ?
Al1A Al1A 2.8250(10) 2_665 ?
N2A C7A 1.499(2) . ?
N2A C2A 1.501(2) . ?
N2A C3A 1.501(2) . ?
N1A C8A 1.423(2) . ?
N1A C1A 1.475(2) . ?
C1A C2A 1.524(2) . ?
C1A H1AA 0.9900 . ?
C1A H1AB 0.9900 . ?
C2A H2AA 0.9900 . ?
C2A H2AB 0.9900 . ?
C3A C4A 1.526(3) . ?
C3A H3AA 0.9900 . ?
C3A H3AB 0.9900 . ?
C4A C5A 1.513(4) . ?
C4A H4AA 0.9900 . ?
C4A H4AB 0.9900 . ?
C5A C6A 1.525(4) . ?
C5A H5AA 0.9900 . ?
C5A H5AB 0.9900 . ?
C6A C7A 1.529(3) . ?
C6A H6AA 0.9900 . ?
C6A H6AB 0.9900 . ?
C7A H7AA 0.9900 . ?
C7A H7AB 0.9900 . ?
C8A C9A 1.412(2) . ?
C8A C13A 1.415(2) . ?
C9A C10A 1.399(2) . ?
C9A C14A 1.536(2) . ?
C10A C11A 1.392(2) . ?
C10A H10A 0.9500 . ?
C11A C12A 1.390(2) . ?
C11A C27A 1.507(3) . ?
C12A C13A 1.397(2) . ?
C12A H12A 0.9500 . ?
C13A C28A 1.530(2) . ?
C14A C21A 1.523(2) . ?
C14A C15A 1.528(2) . ?
C14A H14A 1.0000 . ?
C15A C16A 1.390(3) . ?
C15A C20A 1.392(3) . ?
C16A C17A 1.391(3) . ?
C16A H16A 0.9500 . ?
C17A C18A 1.385(4) . ?
C17A H17A 0.9500 . ?
C18A C19A 1.381(4) . ?
C18A H18A 0.9500 . ?
C19A C20A 1.398(3) . ?
C19A H19A 0.9500 . ?
C20A H20A 0.9500 . ?
C21A C22A 1.389(3) . ?
C21A C26A 1.400(3) . ?
C22A C23A 1.399(3) . ?
C22A H22A 0.9500 . ?
C23A C24A 1.377(3) . ?
C23A H23A 0.9500 . ?
C24A C25A 1.391(3) . ?
C24A H24A 0.9500 . ?
C25A C26A 1.390(3) . ?
C25A H25A 0.9500 . ?
C26A H26A 0.9500 . ?
C27A H27A 0.9800 . ?
C27A H27B 0.9800 . ?
C27A H27C 0.9800 . ?
C28A C29A 1.523(2) . ?
C28A C35A 1.523(2) . ?
C28A H28A 1.0000 . ?
C29A C30A 1.393(3) . ?
C29A C34A 1.402(2) . ?
C30A C31A 1.398(3) . ?
C30A H30A 0.9500 . ?
C31A C32A 1.385(3) . ?
C31A H31A 0.9500 . ?
C32A C33A 1.387(3) . ?
C32A H32A 0.9500 . ?
C33A C34A 1.392(3) . ?
C33A H33A 0.9500 . ?
C34A H34A 0.9500 . ?
C35A C40A 1.390(3) . ?
C35A C36A 1.400(2) . ?
C36A C37A 1.383(3) . ?
C36A H36A 0.9500 . ?
C37A C38A 1.389(3) . ?
C37A H37A 0.9500 . ?
C38A C39A 1.384(3) . ?
C38A H38A 0.9500 . ?
C39A C40A 1.397(3) . ?
C39A H39A 0.9500 . ?
C40A H40A 0.9500 . ?
Al1B N1B 1.8198(15) . ?
Al1B N2B 2.0256(16) . ?
Al1B S1B 2.2215(7) . ?
Al1B S1B 2.2247(7) 2_776 ?
Al1B Al1B 2.8495(10) 2_776 ?
N2B C3B 1.500(2) . ?
N2B C7B 1.504(3) . ?
N2B C2B 1.506(2) . ?
N1B C8B 1.426(2) . ?
N1B C1B 1.460(2) . ?
C1B C2B 1.522(3) . ?
C1B H1BA 0.9900 . ?
C1B H1BB 0.9900 . ?
C2B H2BA 0.9900 . ?
C2B H2BB 0.9900 . ?
C3B C4B 1.528(3) . ?
C3B H3BA 0.9900 . ?
C3B H3BB 0.9900 . ?
C4B C5B 1.514(4) . ?
C4B H4BA 0.9900 . ?
C4B H4BB 0.9900 . ?
C5B C6B 1.530(4) . ?
C5B H5BA 0.9900 . ?
C5B H5BB 0.9900 . ?
C6B C7B 1.520(3) . ?
C6B H6BA 0.9900 . ?
C6B H6BB 0.9900 . ?
C7B H7BA 0.9900 . ?
C7B H7BB 0.9900 . ?
C8B C13B 1.407(2) . ?
C8B C9B 1.416(2) . ?
C9B C10B 1.392(2) . ?
C9B C14B 1.524(2) . ?
C10B C11B 1.398(3) . ?
C10B H10B 0.9500 . ?
C11B C12B 1.387(3) . ?
C11B C27B 1.511(2) . ?
C12B C13B 1.399(2) . ?
C12B H12B 0.9500 . ?
C13B C28B 1.524(2) . ?
C14B C21B 1.518(2) . ?
C14B C15B 1.524(2) . ?
C14B H14B 1.0000 . ?
C15B C16B 1.393(3) . ?
C15B C20B 1.396(3) . ?
C16B C17B 1.391(3) . ?
C16B H16B 0.9500 . ?
C17B C18B 1.383(3) . ?
C17B H17B 0.9500 . ?
C18B C19B 1.380(3) . ?
C18B H18B 0.9500 . ?
C19B C20B 1.392(3) . ?
C19B H19B 0.9500 . ?
C20B H20B 0.9500 . ?
C21B C26B 1.390(2) . ?
C21B C22B 1.397(3) . ?
C22B C23B 1.392(3) . ?
C22B H22B 0.9500 . ?
C23B C24B 1.395(3) . ?
C23B H23B 0.9500 . ?
C24B C25B 1.382(3) . ?
C24B H24B 0.9500 . ?
C25B C26B 1.394(3) . ?
C25B H25B 0.9500 . ?
C26B H26B 0.9500 . ?
C27B H27D 0.9800 . ?
C27B H27E 0.9800 . ?
C27B H27F 0.9800 . ?
C28B C35B 1.527(3) . ?
C28B C29B 1.527(3) . ?
C28B H28B 1.0000 . ?
C29B C30B 1.391(3) . ?
C29B C34B 1.398(3) . ?
C30B C31B 1.393(3) . ?
C30B H30B 0.9500 . ?
C31B C32B 1.381(4) . ?
C31B H31B 0.9500 . ?
C32B C33B 1.380(4) . ?
C32B H32B 0.9500 . ?
C33B C34B 1.387(3) . ?
C33B H33B 0.9500 . ?
C34B H34B 0.9500 . ?
C35B C36B 1.391(3) . ?
C35B C40B 1.392(3) . ?
C36B C37B 1.397(3) . ?
C36B H36B 0.9500 . ?
C37B C38B 1.367(4) . ?
C37B H37B 0.9500 . ?
C38B C39B 1.386(4) . ?
C38B H38B 0.9500 . ?
C39B C40B 1.389(3) . ?
C39B H39B 0.9500 . ?
C40B H40B 0.9500 . ?
C1TA C2TA 1.382(3) . ?
C1TA C6TA 1.398(3) . ?
C1TA H1TA 0.9500 . ?
C2TA C3TA 1.381(3) . ?
C2TA H2TA 0.9500 . ?
C3TA C4TA 1.369(3) . ?
C3TA H3TA 0.9500 . ?
C4TA C5TA 1.378(3) . ?
C4TA H4TA 0.9500 . ?
C5TA C6TA 1.408(3) . ?
C5TA H5TA 0.9500 . ?
C6TA C7TA 1.500(3) . ?
C7TA H7TA 0.9800 . ?
C7TA H7TB 0.9800 . ?
C7TA H7TC 0.9800 . ?
